data_4301244
loop_
_publ_author_name
'Stanislav Groysman'
'R. H. Holm'

_publ_section_title
;
A Series of Mononuclear Quasi-Two-Coordinate Copper(I) Complexes Employing
a Sterically Demanding Thiolate Ligand
;
_journal_name_full 'Inorganic Chemistry'
_journal_page_first 621
_journal_page_last 627
_journal_paper_doi 10.1021/ic801836k
_journal_volume 48
_journal_year 2009
_chemical_formula_sum 'C47 H69 Cu N2 S2'
_chemical_formula_weight 789.70
_chemical_name_systematic
; 
 ? 
;
_space_group_IT_number 14
_symmetry_cell_setting monoclinic
_symmetry_space_group_name_Hall '-P 2ybc'
_symmetry_space_group_name_H-M 'P 1 21/c 1'
_atom_sites_solution_hydrogens geom
_atom_sites_solution_primary direct
_atom_sites_solution_secondary difmap
_audit_creation_method SHELXL-97
_cell_angle_alpha 90.00
_cell_angle_beta 104.665(4)
_cell_angle_gamma 90.00
_cell_formula_units_Z 4
_cell_length_a 13.676(3)
_cell_length_b 19.847(4)
_cell_length_c 17.741(3)
_cell_measurement_reflns_used 3645
_cell_measurement_temperature 193(2)
_cell_measurement_theta_max 19.767
_cell_measurement_theta_min 2.371
_cell_volume 4658.5(16)
_computing_cell_refinement 'SMART (Bruker, 2001)'
_computing_data_collection 'SMART (Bruker, 2001)'
_computing_data_reduction 'SAINT (Bruker, 2003)'
_computing_molecular_graphics 'SHELXTL (Bruker, 2000)'
_computing_publication_material 'SHELXTL (Bruker, 2000)'
_computing_structure_refinement 'SHELXL-97 (Sheldrick, 1997)'
_computing_structure_solution 'SHELXS-97 (Sheldrick, 1990)'
_diffrn_ambient_temperature 193(2)
_diffrn_measured_fraction_theta_full 1.000
_diffrn_measured_fraction_theta_max 1.000
_diffrn_measurement_device_type 'Bruker Smart APEX CCD'
_diffrn_radiation_monochromator graphite
_diffrn_radiation_source 'fine-focus sealed tube'
_diffrn_radiation_type MoK\a
_diffrn_radiation_wavelength 0.71073
_diffrn_reflns_av_R_equivalents 0.0548
_diffrn_reflns_av_sigmaI/netI 0.0619
_diffrn_reflns_limit_h_max 16
_diffrn_reflns_limit_h_min -10
_diffrn_reflns_limit_k_max 23
_diffrn_reflns_limit_k_min -23
_diffrn_reflns_limit_l_max 18
_diffrn_reflns_limit_l_min -21
_diffrn_reflns_number 26235
_diffrn_reflns_theta_full 25.00
_diffrn_reflns_theta_max 25.00
_diffrn_reflns_theta_min 1.54
_exptl_absorpt_coefficient_mu 0.590
_exptl_absorpt_correction_T_max 0.9434
_exptl_absorpt_correction_T_min 0.8666
_exptl_absorpt_correction_type multi-scan
_exptl_absorpt_process_details 'SADABS (Sheldrick, 2002)'
_exptl_crystal_colour colorless
_exptl_crystal_density_diffrn 1.126
_exptl_crystal_density_method 'not measured'
_exptl_crystal_description plates
_exptl_crystal_F_000 1704
_exptl_crystal_size_max 0.25
_exptl_crystal_size_mid 0.20
_exptl_crystal_size_min 0.10
_refine_diff_density_max 0.501
_refine_diff_density_min -0.293
_refine_diff_density_rms 0.053
_refine_ls_extinction_method none
_refine_ls_goodness_of_fit_ref 1.019
_refine_ls_hydrogen_treatment constr
_refine_ls_matrix_type full
_refine_ls_number_parameters 487
_refine_ls_number_reflns 8200
_refine_ls_number_restraints 0
_refine_ls_restrained_S_all 1.019
_refine_ls_R_factor_all 0.0917
_refine_ls_R_factor_gt 0.0504
_refine_ls_shift/su_max 0.020
_refine_ls_shift/su_mean 0.001
_refine_ls_structure_factor_coef Fsqd
_refine_ls_weighting_details 'calc w=1/[\s^2^(Fo^2^)+(0.0667P)^2^+0.0000P] where P=(Fo^2^+2Fc^2^)/3'
_refine_ls_weighting_scheme calc
_refine_ls_wR_factor_gt 0.1150
_refine_ls_wR_factor_ref 0.1368
_reflns_number_gt 5167
_reflns_number_total 8200
_reflns_threshold_expression >2sigma(I)
_cod_data_source_file ic801836k_si_002_4.cif
_cod_data_source_block 4
_cod_original_cell_volume 4658.6(15)
_cod_original_sg_symbol_H-M 'P 21/c'
_cod_database_code 4301244

loop_
_symmetry_equiv_pos_as_xyz
'x, y, z'
'-x, y+1/2, -z+1/2'
'-x, -y, -z'
'x, -y-1/2, z-1/2'

loop_
_atom_site_label
_atom_site_type_symbol
_atom_site_fract_x
_atom_site_fract_y
_atom_site_fract_z
_atom_site_U_iso_or_equiv
_atom_site_adp_type
_atom_site_occupancy
_atom_site_symmetry_multiplicity
_atom_site_calc_flag
_atom_site_refinement_flags
_atom_site_disorder_assembly
_atom_site_disorder_group
Cu1 Cu 0.20624(3) 0.47075(2) 0.28688(2) 0.04830(15) Uani 1 1 d . . .
S2 S 0.12953(6) 0.53776(5) 0.35213(5) 0.0496(2) Uani 1 1 d . . .
S1 S 0.33375(6) 0.41225(4) 0.27356(5) 0.0471(2) Uani 1 1 d . . .
N1 N 0.30985(19) 0.58804(13) 0.43905(15) 0.0439(7) Uani 1 1 d . . .
C1 C 0.2321(2) 0.54481(15) 0.43174(18) 0.0393(8) Uani 1 1 d . . .
C2 C 0.2941(2) 0.37444(15) 0.18061(18) 0.0389(7) Uani 1 1 d . . .
N2 N 0.2493(2) 0.50801(13) 0.49742(16) 0.0489(7) Uani 1 1 d . . .
C7 C 0.3595(2) 0.32837(14) 0.15748(18) 0.0381(7) Uani 1 1 d . . .
C14 C 0.1236(2) 0.43517(16) 0.14885(18) 0.0404(8) Uani 1 1 d . . .
C3 C 0.1987(2) 0.38765(14) 0.12960(18) 0.0383(7) Uani 1 1 d . . .
C8 C 0.4632(2) 0.31579(14) 0.20831(18) 0.0386(7) Uani 1 1 d . . .
C19 C 0.0553(2) 0.41027(16) 0.19003(19) 0.0427(8) Uani 1 1 d . . .
C16 C 0.0347(2) 0.54130(16) 0.13388(19) 0.0468(9) Uani 1 1 d . . .
H16 H 0.0274 0.5863 0.1149 0.056 Uiso 1 1 calc R . .
C22 C 0.3903(2) 0.22871(15) 0.28441(19) 0.0457(8) Uani 1 1 d . . .
H22 H 0.3267 0.2513 0.2550 0.055 Uiso 1 1 calc R . .
C44 C 0.1852(3) 0.52990(16) 0.0745(2) 0.0477(8) Uani 1 1 d . . .
H44 H 0.2053 0.4911 0.0457 0.057 Uiso 1 1 calc R . .
C9 C 0.4782(2) 0.26915(15) 0.26961(19) 0.0410(8) Uani 1 1 d . . .
C15 C 0.1131(2) 0.50216(15) 0.12013(18) 0.0417(8) Uani 1 1 d . . .
C13 C 0.5457(2) 0.35149(15) 0.1950(2) 0.0455(8) Uani 1 1 d . . .
C10 C 0.5757(3) 0.25867(16) 0.31595(19) 0.0484(9) Uani 1 1 d . . .
H10 H 0.5857 0.2265 0.3569 0.058 Uiso 1 1 calc R . .
C4 C 0.1711(3) 0.35334(15) 0.05852(19) 0.0458(8) Uani 1 1 d . . .
H4 H 0.1066 0.3617 0.0243 0.055 Uiso 1 1 calc R . .
C6 C 0.3284(2) 0.29548(15) 0.08628(19) 0.0448(8) Uani 1 1 d . . .
H6 H 0.3725 0.2640 0.0715 0.054 Uiso 1 1 calc R . .
C21 C 0.3418(3) 0.52817(17) 0.5467(2) 0.0514(9) Uani 1 1 d . . .
C20 C 0.3793(2) 0.57714(17) 0.5107(2) 0.0494(9) Uani 1 1 d . . .
C31 C -0.1201(3) 0.56048(19) 0.1873(2) 0.0632(10) Uani 1 1 d . . .
H31 H -0.1392 0.5397 0.2329 0.076 Uiso 1 1 calc R . .
C17 C -0.0335(2) 0.51730(17) 0.1743(2) 0.0481(9) Uani 1 1 d . . .
C5 C 0.2350(3) 0.30764(16) 0.0368(2) 0.0529(9) Uani 1 1 d . . .
H5 H 0.2148 0.2849 -0.0118 0.064 Uiso 1 1 calc R . .
C12 C 0.6419(3) 0.33922(18) 0.2436(2) 0.0547(9) Uani 1 1 d . . .
H12 H 0.6980 0.3632 0.2346 0.066 Uiso 1 1 calc R . .
C18 C -0.0217(2) 0.45218(17) 0.2007(2) 0.0513(9) Uani 1 1 d . . .
H18 H -0.0682 0.4348 0.2275 0.062 Uiso 1 1 calc R . .
C34 C 0.0594(3) 0.33725(17) 0.2175(2) 0.0546(9) Uani 1 1 d . . .
H34 H 0.1248 0.3178 0.2123 0.066 Uiso 1 1 calc R . .
C36 C 0.0579(3) 0.3310(2) 0.3028(2) 0.0690(11) Uani 1 1 d . . .
H36A H -0.0064 0.3483 0.3097 0.104 Uiso 1 1 calc R . .
H36B H 0.1138 0.3572 0.3352 0.104 Uiso 1 1 calc R . .
H36C H 0.0654 0.2835 0.3185 0.104 Uiso 1 1 calc R . .
C11 C 0.6581(3) 0.29321(18) 0.3045(2) 0.0534(9) Uani 1 1 d . . .
C25 C 0.7639(3) 0.2795(2) 0.3561(3) 0.0768(13) Uani 1 1 d . . .
H25 H 0.7504 0.2487 0.3970 0.092 Uiso 1 1 calc R . .
C33 C -0.2121(3) 0.5543(2) 0.1212(2) 0.0697(12) Uani 1 1 d . . .
H33A H -0.1980 0.5729 0.0739 0.104 Uiso 1 1 calc R . .
H33B H -0.2680 0.5792 0.1335 0.104 Uiso 1 1 calc R . .
H33C H -0.2307 0.5067 0.1128 0.104 Uiso 1 1 calc R . .
C28 C 0.5313(3) 0.40386(18) 0.1303(2) 0.0586(10) Uani 1 1 d . . .
H28 H 0.4583 0.4029 0.1016 0.070 Uiso 1 1 calc R . .
C29 C 0.5544(3) 0.47519(18) 0.1626(2) 0.0745(12) Uani 1 1 d . . .
H29A H 0.5121 0.4854 0.1982 0.112 Uiso 1 1 calc R . .
H29B H 0.5401 0.5076 0.1195 0.112 Uiso 1 1 calc R . .
H29C H 0.6258 0.4783 0.1907 0.112 Uiso 1 1 calc R . .
C27 C 0.8241(3) 0.23631(18) 0.3157(2) 0.0659(11) Uani 1 1 d . . .
H27A H 0.8361 0.2607 0.2708 0.099 Uiso 1 1 calc R . .
H27B H 0.7868 0.1947 0.2978 0.099 Uiso 1 1 calc R . .
H27C H 0.8891 0.2252 0.3518 0.099 Uiso 1 1 calc R . .
C42 C 0.3130(3) 0.6406(2) 0.3800(2) 0.0671(11) Uani 1 1 d . . .
H42 H 0.2522 0.6329 0.3358 0.080 Uiso 1 1 calc R . .
C38 C 0.4756(3) 0.6150(2) 0.5393(2) 0.0752(12) Uani 1 1 d . . .
H38A H 0.5044 0.6048 0.5946 0.113 Uiso 1 1 calc R . .
H38B H 0.4623 0.6635 0.5330 0.113 Uiso 1 1 calc R . .
H38C H 0.5235 0.6016 0.5093 0.113 Uiso 1 1 calc R . .
C39 C 0.1823(3) 0.4518(2) 0.5078(3) 0.0753(12) Uani 1 1 d . . .
H39 H 0.1236 0.4519 0.4608 0.090 Uiso 1 1 calc R . .
C24 C 0.3895(3) 0.15768(18) 0.2513(3) 0.0771(13) Uani 1 1 d . . .
H24A H 0.3884 0.1603 0.1960 0.116 Uiso 1 1 calc R . .
H24B H 0.3294 0.1336 0.2573 0.116 Uiso 1 1 calc R . .
H24C H 0.4503 0.1335 0.2795 0.116 Uiso 1 1 calc R . .
C23 C 0.3874(3) 0.2266(2) 0.3700(2) 0.0777(13) Uani 1 1 d . . .
H23A H 0.3258 0.2037 0.3745 0.117 Uiso 1 1 calc R . .
H23B H 0.3881 0.2727 0.3899 0.117 Uiso 1 1 calc R . .
H23C H 0.4467 0.2022 0.4003 0.117 Uiso 1 1 calc R . .
C30 C 0.5918(4) 0.3882(2) 0.0710(3) 0.0951(15) Uani 1 1 d . . .
H30A H 0.6641 0.3873 0.0973 0.143 Uiso 1 1 calc R . .
H30B H 0.5789 0.4230 0.0305 0.143 Uiso 1 1 calc R . .
H30C H 0.5713 0.3442 0.0472 0.143 Uiso 1 1 calc R . .
C32 C -0.0915(3) 0.6305(2) 0.2112(3) 0.0916(16) Uani 1 1 d . . .
H32A H -0.0786 0.6554 0.1669 0.137 Uiso 1 1 calc R . .
H32B H -0.0302 0.6304 0.2542 0.137 Uiso 1 1 calc R . .
H32C H -0.1466 0.6522 0.2282 0.137 Uiso 1 1 calc R . .
C37 C 0.3848(4) 0.5010(2) 0.6272(2) 0.0899(15) Uani 1 1 d . . .
H37A H 0.4519 0.5204 0.6488 0.135 Uiso 1 1 calc R . .
H37B H 0.3903 0.4519 0.6248 0.135 Uiso 1 1 calc R . .
H37C H 0.3402 0.5130 0.6605 0.135 Uiso 1 1 calc R . .
C43 C 0.3005(4) 0.7102(2) 0.4116(3) 0.1076(18) Uani 1 1 d . . .
H43A H 0.2405 0.7107 0.4323 0.161 Uiso 1 1 calc R . .
H43B H 0.2924 0.7434 0.3697 0.161 Uiso 1 1 calc R . .
H43C H 0.3604 0.7213 0.4533 0.161 Uiso 1 1 calc R . .
C35 C -0.0255(3) 0.29675(18) 0.1642(2) 0.0729(12) Uani 1 1 d . . .
H35A H -0.0216 0.2498 0.1817 0.109 Uiso 1 1 calc R . .
H35B H -0.0183 0.2986 0.1106 0.109 Uiso 1 1 calc R . .
H35C H -0.0909 0.3158 0.1660 0.109 Uiso 1 1 calc R . .
C41 C 0.1398(5) 0.4639(3) 0.5771(3) 0.133(2) Uani 1 1 d . . .
H41A H 0.1926 0.4561 0.6252 0.200 Uiso 1 1 calc R . .
H41B H 0.0834 0.4329 0.5751 0.200 Uiso 1 1 calc R . .
H41C H 0.1157 0.5104 0.5763 0.200 Uiso 1 1 calc R . .
C40 C 0.2354(4) 0.3836(2) 0.5084(3) 0.1081(19) Uani 1 1 d . . .
H40A H 0.2629 0.3803 0.4626 0.162 Uiso 1 1 calc R . .
H40B H 0.1867 0.3472 0.5072 0.162 Uiso 1 1 calc R . .
H40C H 0.2905 0.3799 0.5558 0.162 Uiso 1 1 calc R . .
C26 C 0.8127(4) 0.3355(3) 0.4005(3) 0.125(2) Uani 1 1 d . . .
H26A H 0.8760 0.3205 0.4361 0.187 Uiso 1 1 calc R . .
H26B H 0.7683 0.3545 0.4306 0.187 Uiso 1 1 calc R . .
H26C H 0.8274 0.3699 0.3652 0.187 Uiso 1 1 calc R . .
C45 C 0.1379(3) 0.58259(17) 0.0140(2) 0.0611(10) Uani 1 1 d . . .
H45A H 0.0755 0.5646 -0.0201 0.092 Uiso 1 1 calc R . .
H45B H 0.1853 0.5941 -0.0171 0.092 Uiso 1 1 calc R . .
H45C H 0.1222 0.6231 0.0403 0.092 Uiso 1 1 calc R . .
C46 C 0.2816(3) 0.5575(2) 0.1287(2) 0.0695(11) Uani 1 1 d . . .
H46A H 0.3266 0.5740 0.0977 0.104 Uiso 1 1 calc R . .
H46B H 0.3156 0.5216 0.1636 0.104 Uiso 1 1 calc R . .
H46C H 0.2647 0.5945 0.1596 0.104 Uiso 1 1 calc R . .
C47 C 0.4032(3) 0.6315(3) 0.3471(3) 0.113(2) Uani 1 1 d . . .
H47A H 0.4629 0.6513 0.3827 0.170 Uiso 1 1 calc R . .
H47B H 0.3907 0.6539 0.2963 0.170 Uiso 1 1 calc R . .
H47C H 0.4147 0.5833 0.3408 0.170 Uiso 1 1 calc R . .

loop_
_atom_site_aniso_label
_atom_site_aniso_U_11
_atom_site_aniso_U_22
_atom_site_aniso_U_33
_atom_site_aniso_U_23
_atom_site_aniso_U_13
_atom_site_aniso_U_12
Cu1 0.0474(3) 0.0539(3) 0.0438(3) -0.0091(2) 0.01184(19) 0.0036(2)
S2 0.0372(5) 0.0683(6) 0.0413(5) -0.0130(4) 0.0060(4) 0.0057(4)
S1 0.0426(5) 0.0542(5) 0.0395(5) -0.0101(4) 0.0012(4) 0.0075(4)
N1 0.0421(16) 0.0507(16) 0.0362(16) 0.0022(13) 0.0051(12) -0.0024(13)
C1 0.0395(19) 0.0426(18) 0.0362(19) -0.0089(14) 0.0101(14) 0.0058(15)
C2 0.0402(18) 0.0394(17) 0.0363(18) -0.0029(14) 0.0081(14) -0.0023(14)
N2 0.0539(18) 0.0470(16) 0.0447(18) 0.0050(13) 0.0104(14) -0.0022(14)
C7 0.0395(18) 0.0343(16) 0.0403(19) 0.0030(14) 0.0094(14) -0.0008(14)
C14 0.0360(18) 0.0459(19) 0.0341(18) -0.0045(14) -0.0007(14) 0.0029(15)
C3 0.0403(18) 0.0359(16) 0.0371(18) 0.0005(14) 0.0068(14) 0.0023(14)
C8 0.0421(19) 0.0350(17) 0.0401(19) -0.0058(14) 0.0131(14) 0.0015(14)
C19 0.0373(18) 0.0482(19) 0.0398(19) -0.0041(15) 0.0048(14) 0.0025(16)
C16 0.051(2) 0.0390(18) 0.044(2) -0.0066(15) 0.0009(16) 0.0062(16)
C22 0.049(2) 0.0433(19) 0.047(2) 0.0006(15) 0.0158(16) -0.0009(16)
C44 0.055(2) 0.0406(18) 0.047(2) -0.0012(16) 0.0116(16) 0.0026(16)
C9 0.044(2) 0.0354(17) 0.044(2) -0.0044(15) 0.0111(15) 0.0058(15)
C15 0.0409(19) 0.0397(17) 0.0393(19) -0.0055(15) 0.0006(14) 0.0014(15)
C13 0.046(2) 0.0418(18) 0.052(2) -0.0057(16) 0.0190(16) -0.0017(16)
C10 0.052(2) 0.0454(19) 0.045(2) 0.0001(16) 0.0067(17) 0.0112(17)
C4 0.048(2) 0.0444(19) 0.041(2) -0.0045(15) 0.0031(15) 0.0025(16)
C6 0.053(2) 0.0390(18) 0.043(2) -0.0036(15) 0.0134(16) 0.0054(15)
C21 0.052(2) 0.057(2) 0.039(2) 0.0010(17) 0.0012(16) 0.0066(18)
C20 0.047(2) 0.054(2) 0.041(2) -0.0035(17) 0.0011(16) 0.0026(17)
C31 0.058(2) 0.064(2) 0.068(3) -0.011(2) 0.015(2) 0.0106(19)
C17 0.0371(19) 0.056(2) 0.047(2) -0.0163(17) 0.0019(15) 0.0007(16)
C5 0.067(2) 0.046(2) 0.040(2) -0.0094(16) 0.0044(18) 0.0008(18)
C12 0.038(2) 0.062(2) 0.068(3) -0.017(2) 0.0229(18) -0.0083(17)
C18 0.043(2) 0.055(2) 0.054(2) -0.0055(17) 0.0090(16) -0.0041(17)
C34 0.056(2) 0.050(2) 0.059(2) 0.0027(18) 0.0166(18) -0.0021(18)
C36 0.072(3) 0.070(3) 0.063(3) 0.009(2) 0.013(2) -0.017(2)
C11 0.046(2) 0.054(2) 0.059(2) -0.0105(19) 0.0107(18) 0.0103(18)
C25 0.041(2) 0.089(3) 0.090(3) -0.027(3) -0.002(2) 0.017(2)
C33 0.047(2) 0.074(3) 0.085(3) -0.020(2) 0.012(2) 0.008(2)
C28 0.060(2) 0.058(2) 0.061(2) 0.0019(19) 0.0212(19) -0.0134(19)
C29 0.105(3) 0.057(2) 0.070(3) 0.005(2) 0.038(2) -0.007(2)
C27 0.047(2) 0.067(2) 0.084(3) -0.001(2) 0.018(2) 0.0053(19)
C42 0.068(3) 0.077(3) 0.052(2) 0.018(2) 0.008(2) -0.013(2)
C38 0.063(3) 0.086(3) 0.064(3) -0.003(2) -0.007(2) -0.014(2)
C39 0.081(3) 0.073(3) 0.073(3) 0.011(2) 0.021(2) -0.015(2)
C24 0.095(3) 0.053(2) 0.097(3) -0.021(2) 0.050(3) -0.021(2)
C23 0.092(3) 0.092(3) 0.057(3) -0.012(2) 0.033(2) -0.035(3)
C30 0.154(5) 0.073(3) 0.076(3) 0.004(2) 0.062(3) 0.001(3)
C32 0.064(3) 0.072(3) 0.129(4) -0.043(3) 0.006(3) 0.015(2)
C37 0.103(4) 0.096(3) 0.055(3) 0.025(2) -0.009(2) 0.002(3)
C43 0.149(5) 0.064(3) 0.096(4) 0.025(3) 0.007(3) -0.013(3)
C35 0.094(3) 0.053(2) 0.066(3) -0.003(2) 0.011(2) -0.013(2)
C41 0.146(5) 0.176(6) 0.100(5) -0.006(4) 0.074(4) -0.069(4)
C40 0.122(4) 0.056(3) 0.127(5) 0.023(3) -0.004(3) -0.014(3)
C26 0.067(3) 0.154(5) 0.130(5) -0.067(4) -0.018(3) 0.032(3)
C45 0.068(3) 0.058(2) 0.053(2) 0.0041(18) 0.0061(19) -0.0017(19)
C46 0.054(2) 0.078(3) 0.073(3) 0.016(2) 0.008(2) -0.008(2)
C47 0.078(3) 0.191(6) 0.075(3) 0.041(4) 0.025(3) -0.029(3)

loop_
_atom_type_symbol
_atom_type_description
_atom_type_scat_dispersion_real
_atom_type_scat_dispersion_imag
_atom_type_scat_source
C C 0.0033 0.0016 'International Tables Vol C Tables 4.2.6.8 and 6.1.1.4'
H H 0.0000 0.0000 'International Tables Vol C Tables 4.2.6.8 and 6.1.1.4'
N N 0.0061 0.0033 'International Tables Vol C Tables 4.2.6.8 and 6.1.1.4'
S S 0.1246 0.1234 'International Tables Vol C Tables 4.2.6.8 and 6.1.1.4'
Cu Cu 0.3201 1.2651 'International Tables Vol C Tables 4.2.6.8 and 6.1.1.4'

loop_
_geom_angle_atom_site_label_1
_geom_angle_atom_site_label_2
_geom_angle_atom_site_label_3
_geom_angle
_geom_angle_site_symmetry_1
_geom_angle_site_symmetry_3
_geom_angle_publ_flag
S1 Cu1 S2 152.98(4) . . ?
S1 Cu1 C14 85.36(8) . . ?
S2 Cu1 C14 121.62(8) . . ?
C1 S2 Cu1 94.74(11) . . ?
C2 S1 Cu1 105.39(11) . . ?
C1 N1 C20 109.1(3) . . ?
C1 N1 C42 122.8(3) . . ?
C20 N1 C42 128.0(3) . . ?
N2 C1 N1 107.6(3) . . ?
N2 C1 S2 126.3(3) . . ?
N1 C1 S2 126.1(2) . . ?
C7 C2 C3 119.0(3) . . ?
C7 C2 S1 118.7(2) . . ?
C3 C2 S1 122.3(2) . . ?
C1 N2 C21 108.5(3) . . ?
C1 N2 C39 122.5(3) . . ?
C21 N2 C39 128.7(3) . . ?
C6 C7 C2 119.9(3) . . ?
C6 C7 C8 119.6(3) . . ?
C2 C7 C8 120.4(3) . . ?
C19 C14 C15 119.6(3) . . ?
C19 C14 C3 118.7(3) . . ?
C15 C14 C3 121.4(3) . . ?
C19 C14 Cu1 77.79(18) . . ?
C15 C14 Cu1 93.79(18) . . ?
C3 C14 Cu1 103.46(18) . . ?
C4 C3 C2 118.9(3) . . ?
C4 C3 C14 117.9(3) . . ?
C2 C3 C14 123.2(3) . . ?
C13 C8 C9 119.9(3) . . ?
C13 C8 C7 119.6(3) . . ?
C9 C8 C7 120.5(3) . . ?
C18 C19 C14 118.9(3) . . ?
C18 C19 C34 119.5(3) . . ?
C14 C19 C34 121.5(3) . . ?
C15 C16 C17 122.9(3) . . ?
C9 C22 C24 110.5(3) . . ?
C9 C22 C23 113.9(3) . . ?
C24 C22 C23 110.9(3) . . ?
C45 C44 C46 110.1(3) . . ?
C45 C44 C15 113.9(3) . . ?
C46 C44 C15 111.5(3) . . ?
C10 C9 C8 119.0(3) . . ?
C10 C9 C22 119.9(3) . . ?
C8 C9 C22 121.0(3) . . ?
C16 C15 C14 118.1(3) . . ?
C16 C15 C44 121.3(3) . . ?
C14 C15 C44 120.6(3) . . ?
C12 C13 C8 118.6(3) . . ?
C12 C13 C28 120.3(3) . . ?
C8 C13 C28 121.0(3) . . ?
C11 C10 C9 122.4(3) . . ?
C5 C4 C3 121.7(3) . . ?
C5 C6 C7 121.2(3) . . ?
C20 C21 N2 107.7(3) . . ?
C20 C21 C37 127.7(3) . . ?
N2 C21 C37 124.4(3) . . ?
C21 C20 N1 107.1(3) . . ?
C21 C20 C38 128.1(3) . . ?
N1 C20 C38 124.8(3) . . ?
C32 C31 C33 114.3(3) . . ?
C32 C31 C17 114.4(3) . . ?
C33 C31 C17 111.5(3) . . ?
C18 C17 C16 117.4(3) . . ?
C18 C17 C31 120.5(3) . . ?
C16 C17 C31 122.1(3) . . ?
C6 C5 C4 119.2(3) . . ?
C11 C12 C13 122.3(3) . . ?
C17 C18 C19 123.1(3) . . ?
C36 C34 C19 112.7(3) . . ?
C36 C34 C35 111.9(3) . . ?
C19 C34 C35 110.0(3) . . ?
C10 C11 C12 117.8(3) . . ?
C10 C11 C25 120.6(4) . . ?
C12 C11 C25 121.6(4) . . ?
C26 C25 C27 118.3(4) . . ?
C26 C25 C11 115.6(3) . . ?
C27 C25 C11 111.6(3) . . ?
C13 C28 C30 113.0(3) . . ?
C13 C28 C29 111.9(3) . . ?
C30 C28 C29 110.5(3) . . ?
N1 C42 C47 111.2(3) . . ?
N1 C42 C43 110.6(3) . . ?
C47 C42 C43 115.7(4) . . ?
N2 C39 C41 111.1(4) . . ?
N2 C39 C40 111.0(4) . . ?
C41 C39 C40 114.4(4) . . ?

loop_
_geom_bond_atom_site_label_1
_geom_bond_atom_site_label_2
_geom_bond_distance
_geom_bond_site_symmetry_2
_geom_bond_publ_flag
Cu1 S1 2.1571(10) . ?
Cu1 S2 2.1964(10) . ?
Cu1 C14 2.524(3) . ?
S2 C1 1.726(3) . ?
S1 C2 1.767(3) . ?
N1 C1 1.346(4) . ?
N1 C20 1.397(4) . ?
N1 C42 1.487(4) . ?
C1 N2 1.345(4) . ?
C2 C7 1.411(4) . ?
C2 C3 1.411(4) . ?
N2 C21 1.402(4) . ?
N2 C39 1.483(5) . ?
C7 C6 1.389(4) . ?
C7 C8 1.496(4) . ?
C14 C19 1.412(5) . ?
C14 C15 1.418(4) . ?
C14 C3 1.497(4) . ?
C3 C4 1.398(4) . ?
C8 C13 1.402(4) . ?
C8 C9 1.403(4) . ?
C19 C18 1.391(4) . ?
C19 C34 1.525(5) . ?
C16 C15 1.395(4) . ?
C16 C17 1.396(5) . ?
C22 C9 1.522(4) . ?
C22 C24 1.526(5) . ?
C22 C23 1.529(5) . ?
C44 C45 1.521(4) . ?
C44 C46 1.523(5) . ?
C44 C15 1.527(5) . ?
C9 C10 1.394(4) . ?
C13 C12 1.399(5) . ?
C13 C28 1.524(5) . ?
C10 C11 1.378(5) . ?
C4 C5 1.381(5) . ?
C6 C5 1.376(4) . ?
C21 C20 1.335(5) . ?
C21 C37 1.500(5) . ?
C20 C38 1.490(5) . ?
C31 C32 1.477(5) . ?
C31 C33 1.492(5) . ?
C31 C17 1.526(5) . ?
C17 C18 1.370(5) . ?
C12 C11 1.389(5) . ?
C34 C36 1.525(5) . ?
C34 C35 1.527(5) . ?
C11 C25 1.528(5) . ?
C25 C26 1.426(6) . ?
C25 C27 1.493(5) . ?
C28 C30 1.525(5) . ?
C28 C29 1.530(5) . ?
C42 C47 1.503(6) . ?
C42 C43 1.516(6) . ?
C39 C41 1.508(6) . ?
C39 C40 1.535(6) . ?
